data_4035077
loop_
_publ_author_name
'Da Silva Pinto, Solange'
'Davies, Stephen G.'
'Fletcher, Ai M.'
'Roberts, Paul M.'
'Thomson, James E.'

_publ_section_title
;
 Diastereoselective Ammonium-Directed Epoxidation in the Asymmetric
 Syntheses of Dihydroconduramines (+)-C-2, (-)-C-2, (+)-D-2, (+)-E-2,
 (+)-F-2, and (-)-F-2.
;
_journal_issue 17
_journal_name_full 'The Journal of organic chemistry'
_journal_page_first 9939
_journal_page_last 9957
_journal_paper_doi 10.1021/acs.joc.8b01359
_journal_volume 83
_journal_year 2018
_chemical_absolute_configuration ad
_chemical_formula_moiety 'C28 H33 N1 O5 S1'
_chemical_formula_sum 'C28 H33 N O5 S'
_chemical_formula_weight 495.64
_space_group_IT_number 19
_space_group_name_Hall 'P 2ac 2ab'
_space_group_name_H-M_alt 'P 21 21 21'
_symmetry_cell_setting orthorhombic
_symmetry_space_group_name_Hall 'P 2ac 2ab'
_symmetry_space_group_name_H-M 'P 21 21 21'
_atom_sites_solution_hydrogens difmap
_atom_sites_solution_primary direct
_cell_angle_alpha 90
_cell_angle_beta 90
_cell_angle_gamma 90
_cell_formula_units_Z 4
_cell_length_a 6.09911(9)
_cell_length_b 19.8667(3)
_cell_length_c 20.5517(3)
_cell_measurement_reflns_used 9307
_cell_measurement_temperature 150
_cell_measurement_theta_max 76
_cell_measurement_theta_min 3
_cell_volume 2490.23(6)
_computing_cell_refinement 'CrysAlis, (Oxford Diffraction, 2002)'
_computing_data_collection 'SuperNova, (Oxford Diffraction, 2010)'
_computing_data_reduction 'CrysAlis, (Oxford Diffraction, 2002)'
_computing_molecular_graphics 'CAMERON (Watkin et al., 1996)'
_computing_publication_material 'CRYSTALS (Betteridge et al., 2003)'
_computing_structure_refinement 'CRYSTALS (Betteridge et al., 2003)'
_computing_structure_solution 'SIR92 (Altomare et al., 1994)'
_diffrn_ambient_temperature 150
_diffrn_measured_fraction_theta_full 0.998
_diffrn_measured_fraction_theta_max 0.994
_diffrn_measurement_device Area
_diffrn_measurement_device_type 'Oxford Diffraction SuperNova'
_diffrn_measurement_method \w/2\q
_diffrn_radiation_monochromator graphite
_diffrn_radiation_type 'Cu K\a'
_diffrn_radiation_wavelength 1.54184
_diffrn_reflns_av_R_equivalents 0.032
_diffrn_reflns_limit_h_max 7
_diffrn_reflns_limit_h_min -7
_diffrn_reflns_limit_k_max 24
_diffrn_reflns_limit_k_min -24
_diffrn_reflns_limit_l_max 21
_diffrn_reflns_limit_l_min -25
_diffrn_reflns_number 14655
_diffrn_reflns_theta_full 74.625
_diffrn_reflns_theta_max 76.148
_diffrn_reflns_theta_min 3.094
_diffrn_standards_number 0
_exptl_absorpt_coefficient_mu 1.478
_exptl_absorpt_correction_type none
_exptl_crystal_colour colourless
_exptl_crystal_density_diffrn 1.322
_exptl_crystal_density_method 'not measured'
_exptl_crystal_description block
_exptl_crystal_F_000 1056
_exptl_crystal_size_max 0.280
_exptl_crystal_size_mid 0.250
_exptl_crystal_size_min 0.230
_refine_diff_density_max 0.25
_refine_diff_density_min -0.32
_refine_ls_abs_structure_details 'Flack (1983), 2048 Friedel-pairs'
_refine_ls_abs_structure_Flack -0.010(17)
_refine_ls_extinction_method None
_refine_ls_goodness_of_fit_ref 1.0045
_refine_ls_hydrogen_treatment constr
_refine_ls_matrix_type full
_refine_ls_number_parameters 317
_refine_ls_number_reflns 4614
_refine_ls_number_restraints 0
_refine_ls_R_factor_all 0.0390
_refine_ls_R_factor_gt 0.0369
_refine_ls_shift/su_max 0.0009418
_refine_ls_shift/su_mean 0.0000435
_refine_ls_structure_factor_coef Fsqd
_refine_ls_weighting_details
;
 Method= Modified Sheldrick 
 w=1/[\s^2^(F^2^) + ( 0.07P)^2^ + 1.06P] 
 ,where P=(max(Fo^2^,0) + 2Fc^2^)/3 
;
_refine_ls_weighting_scheme calc
_refine_ls_wR_factor_all 0.1120
_refine_ls_wR_factor_gt 0.0991
_refine_ls_wR_factor_ref 0.1091
_reflns_limit_h_max 7
_reflns_limit_h_min -7
_reflns_limit_k_max 24
_reflns_limit_k_min 0
_reflns_limit_l_max 25
_reflns_limit_l_min 0
_reflns_number_gt 4429
_reflns_number_total 5027
_reflns_threshold_expression I>2.0\s(I)
_oxford_diffrn_Wilson_B_factor 1.77
_oxford_diffrn_Wilson_scale 0.03
_oxford_refine_ls_r_factor_ref 0.0388
_oxford_refine_ls_scale 5.43(11)
_oxford_reflns_number_all 4615
_oxford_reflns_threshold_expression_ref I>-3.0\s(I)
_cod_data_source_file jo8b01359_si_002.cif
_cod_data_source_block 24
_cod_original_formula_sum 'C28 H33 N1 O5 S1'
_cod_database_code 4035077

loop_
_symmetry_equiv_pos_as_xyz
x,y,z
x+1/2,-y+1/2,-z
-x,y+1/2,-z+1/2
-x+1/2,-y,z+1/2

loop_
_atom_site_label
_atom_site_type_symbol
_atom_site_fract_x
_atom_site_fract_y
_atom_site_fract_z
_atom_site_U_iso_or_equiv
_atom_site_occupancy
_atom_site_adp_type
_atom_site_refinement_flags_posn
S1 S 0.73598(9) 0.57685(3) 0.54714(2) 0.0222 1.0000 Uani .
O2 O 0.7778(2) 0.65394(7) 0.56035(7) 0.0207 1.0000 Uani .
C3 C 0.9919(4) 0.67838(11) 0.58431(10) 0.0195 1.0000 Uani .
C4 C 1.0012(4) 0.75113(11) 0.56279(10) 0.0232 1.0000 Uani .
C5 C 0.8219(4) 0.79243(11) 0.59631(10) 0.0226 1.0000 Uani .
C6 C 0.8296(4) 0.78608(10) 0.67005(10) 0.0195 1.0000 Uani .
O7 O 1.0293(3) 0.81738(8) 0.69255(8) 0.0252 1.0000 Uani .
C8 C 0.8205(3) 0.71198(10) 0.69205(10) 0.0173 1.0000 Uani .
C9 C 1.0030(3) 0.67121(11) 0.65853(10) 0.0189 1.0000 Uani .
O10 O 1.2184(3) 0.69009(8) 0.67883(8) 0.0273 1.0000 Uani .
N11 N 0.8329(3) 0.70897(8) 0.76389(8) 0.0175 1.0000 Uani .
C12 C 0.6369(4) 0.73933(10) 0.79415(10) 0.0197 1.0000 Uani .
C13 C 0.6623(3) 0.81209(11) 0.81481(10) 0.0190 1.0000 Uani .
C14 C 0.8552(4) 0.83638(11) 0.84185(10) 0.0227 1.0000 Uani .
C15 C 0.8702(4) 0.90282(12) 0.86310(11) 0.0280 1.0000 Uani .
C16 C 0.6911(5) 0.94527(12) 0.85884(11) 0.0305 1.0000 Uani .
C17 C 0.4957(4) 0.92127(13) 0.83278(11) 0.0307 1.0000 Uani .
C18 C 0.4842(4) 0.85532(12) 0.81078(11) 0.0246 1.0000 Uani .
C19 C 0.8717(4) 0.63926(10) 0.78949(10) 0.0204 1.0000 Uani .
C20 C 0.9237(4) 0.64382(11) 0.86193(10) 0.0221 1.0000 Uani .
C21 C 0.7908(4) 0.61808(12) 0.91059(11) 0.0280 1.0000 Uani .
C22 C 0.8473(5) 0.62481(14) 0.97578(12) 0.0363 1.0000 Uani .
C23 C 1.0382(5) 0.65721(13) 0.99321(12) 0.0370 1.0000 Uani .
C24 C 1.1756(4) 0.68260(13) 0.94527(13) 0.0338 1.0000 Uani .
C25 C 1.1186(4) 0.67561(12) 0.88025(12) 0.0278 1.0000 Uani .
C26 C 0.6858(4) 0.59030(11) 0.77318(11) 0.0277 1.0000 Uani .
O27 O 0.8213(3) 0.53826(8) 0.59989(8) 0.0303 1.0000 Uani .
O28 O 0.5088(3) 0.57455(9) 0.53227(8) 0.0342 1.0000 Uani .
C29 C 0.8913(4) 0.55827(10) 0.47711(10) 0.0206 1.0000 Uani .
C30 C 0.8229(4) 0.58267(11) 0.41696(11) 0.0235 1.0000 Uani .
C31 C 0.9510(4) 0.56955(11) 0.36310(11) 0.0238 1.0000 Uani .
C32 C 1.1446(4) 0.53234(10) 0.36789(11) 0.0227 1.0000 Uani .
C33 C 1.2872(4) 0.52046(12) 0.30921(12) 0.0308 1.0000 Uani .
C34 C 1.2049(4) 0.50739(11) 0.42802(11) 0.0258 1.0000 Uani .
C35 C 1.0796(4) 0.52027(11) 0.48306(11) 0.0245 1.0000 Uani .
H31 H 1.1143 0.6523 0.5645 0.0259 1.0000 Uiso R
H41 H 1.1399 0.7703 0.5764 0.0283 1.0000 Uiso R
H42 H 0.9892 0.7533 0.5154 0.0291 1.0000 Uiso R
H51 H 0.8378 0.8394 0.5835 0.0273 1.0000 Uiso R
H52 H 0.6817 0.7751 0.5814 0.0265 1.0000 Uiso R
H61 H 0.7045 0.8105 0.6903 0.0252 1.0000 Uiso R
H81 H 0.6807 0.6917 0.6768 0.0204 1.0000 Uiso R
H91 H 0.9855 0.6242 0.6687 0.0221 1.0000 Uiso R
H121 H 0.6028 0.7141 0.8334 0.0266 1.0000 Uiso R
H122 H 0.5165 0.7367 0.7634 0.0284 1.0000 Uiso R
H141 H 0.9762 0.8080 0.8453 0.0253 1.0000 Uiso R
H151 H 1.0058 0.9188 0.8811 0.0333 1.0000 Uiso R
H161 H 0.6994 0.9894 0.8746 0.0372 1.0000 Uiso R
H171 H 0.3702 0.9496 0.8297 0.0419 1.0000 Uiso R
H181 H 0.3524 0.8405 0.7927 0.0269 1.0000 Uiso R
H191 H 1.0053 0.6231 0.7659 0.0263 1.0000 Uiso R
H211 H 0.6589 0.5961 0.8997 0.0315 1.0000 Uiso R
H221 H 0.7553 0.6064 1.0082 0.0450 1.0000 Uiso R
H231 H 1.0740 0.6609 1.0378 0.0453 1.0000 Uiso R
H241 H 1.3079 0.7054 0.9572 0.0381 1.0000 Uiso R
H251 H 1.2105 0.6922 0.8479 0.0343 1.0000 Uiso R
H261 H 0.7137 0.5453 0.7894 0.0432 1.0000 Uiso R
H262 H 0.5486 0.6047 0.7933 0.0439 1.0000 Uiso R
H263 H 0.6596 0.5883 0.7263 0.0433 1.0000 Uiso R
H301 H 0.6906 0.6075 0.4133 0.0304 1.0000 Uiso R
H311 H 0.9053 0.5856 0.3223 0.0266 1.0000 Uiso R
H331 H 1.4307 0.5099 0.3225 0.0414 1.0000 Uiso R
H332 H 1.2865 0.5608 0.2816 0.0426 1.0000 Uiso R
H333 H 1.2264 0.4844 0.2843 0.0423 1.0000 Uiso R
H341 H 1.3328 0.4816 0.4316 0.0316 1.0000 Uiso R
H351 H 1.1225 0.5031 0.5233 0.0335 1.0000 Uiso R
H71 H 1.0137 0.8196 0.7328 0.0356 1.0000 Uiso R
H101 H 1.2211 0.7303 0.6886 0.0415 1.0000 Uiso R

loop_
_atom_site_aniso_label
_atom_site_aniso_U_11
_atom_site_aniso_U_22
_atom_site_aniso_U_33
_atom_site_aniso_U_23
_atom_site_aniso_U_13
_atom_site_aniso_U_12
S1 0.0260(3) 0.0207(3) 0.0199(2) -0.00262(18) 0.0010(2) -0.0063(2)
O2 0.0234(8) 0.0194(7) 0.0193(7) -0.0030(5) -0.0025(6) -0.0016(6)
C3 0.0184(10) 0.0223(10) 0.0179(10) -0.0022(8) 0.0013(8) 0.0000(9)
C4 0.0296(11) 0.0225(11) 0.0173(10) -0.0013(8) 0.0036(9) -0.0058(9)
C5 0.0299(12) 0.0183(10) 0.0196(10) 0.0000(8) 0.0001(9) -0.0046(9)
C6 0.0220(10) 0.0179(9) 0.0186(10) -0.0011(8) 0.0015(9) -0.0023(8)
O7 0.0288(8) 0.0268(8) 0.0201(8) -0.0041(6) 0.0008(6) -0.0091(7)
C8 0.0160(9) 0.0182(9) 0.0177(10) -0.0012(8) 0.0002(8) -0.0023(8)
C9 0.0194(10) 0.0193(9) 0.0180(10) -0.0018(8) -0.0005(8) -0.0005(9)
O10 0.0178(8) 0.0369(8) 0.0272(8) -0.0090(7) -0.0042(7) 0.0013(7)
N11 0.0190(9) 0.0175(8) 0.0159(8) 0.0016(6) -0.0008(7) 0.0004(7)
C12 0.0189(10) 0.0216(10) 0.0187(10) -0.0004(8) -0.0001(8) -0.0030(9)
C13 0.0185(10) 0.0246(10) 0.0139(9) -0.0006(8) 0.0031(8) -0.0002(9)
C14 0.0214(11) 0.0276(11) 0.0192(10) -0.0018(8) 0.0005(9) 0.0011(9)
C15 0.0315(12) 0.0307(12) 0.0217(11) -0.0052(9) -0.0007(10) -0.0040(10)
C16 0.0475(15) 0.0241(10) 0.0200(10) -0.0050(9) 0.0007(11) -0.0010(10)
C17 0.0359(13) 0.0303(12) 0.0258(11) -0.0005(10) 0.0050(10) 0.0101(11)
C18 0.0209(11) 0.0311(11) 0.0218(10) 0.0011(9) 0.0007(9) 0.0030(10)
C19 0.0244(11) 0.0176(9) 0.0192(10) 0.0023(8) 0.0010(9) -0.0003(9)
C20 0.0267(11) 0.0197(10) 0.0198(10) 0.0019(8) -0.0011(9) 0.0034(9)
C21 0.0306(12) 0.0296(11) 0.0238(11) 0.0047(9) 0.0026(10) -0.0028(10)
C22 0.0462(16) 0.0412(14) 0.0215(11) 0.0068(10) 0.0039(11) 0.0014(13)
C23 0.0539(17) 0.0384(14) 0.0187(11) -0.0009(10) -0.0069(12) 0.0085(13)
C24 0.0347(13) 0.0359(13) 0.0307(13) -0.0035(10) -0.0108(11) 0.0001(11)
C25 0.0263(11) 0.0308(12) 0.0263(12) 0.0047(9) -0.0028(10) -0.0019(10)
C26 0.0372(13) 0.0230(10) 0.0229(11) 0.0028(8) -0.0045(10) -0.0049(10)
O27 0.0453(10) 0.0231(8) 0.0225(8) 0.0018(6) 0.0049(8) -0.0066(8)
O28 0.0256(9) 0.0408(10) 0.0360(9) -0.0116(8) 0.0036(7) -0.0110(8)
C29 0.0249(11) 0.0161(9) 0.0208(10) -0.0024(8) -0.0006(9) -0.0035(8)
C30 0.0263(11) 0.0177(10) 0.0264(11) -0.0016(8) -0.0029(9) 0.0012(9)
C31 0.0325(12) 0.0189(10) 0.0200(10) 0.0002(8) -0.0035(9) -0.0006(9)
C32 0.0256(11) 0.0178(9) 0.0248(11) -0.0050(8) -0.0017(10) -0.0042(9)
C33 0.0340(13) 0.0305(11) 0.0278(12) -0.0038(9) 0.0010(11) -0.0003(11)
C34 0.0270(12) 0.0221(10) 0.0285(11) -0.0013(9) -0.0035(10) 0.0010(9)
C35 0.0304(12) 0.0218(10) 0.0214(11) 0.0015(9) -0.0086(9) -0.0023(10)

loop_
_atom_type_symbol
_atom_type_scat_dispersion_real
_atom_type_scat_dispersion_imag
_atom_type_scat_Cromer_Mann_a1
_atom_type_scat_Cromer_Mann_b1
_atom_type_scat_Cromer_Mann_a2
_atom_type_scat_Cromer_Mann_b2
_atom_type_scat_Cromer_Mann_a3
_atom_type_scat_Cromer_Mann_b3
_atom_type_scat_Cromer_Mann_a4
_atom_type_scat_Cromer_Mann_b4
_atom_type_scat_Cromer_Mann_c
_atom_type_scat_source
C 0.0181 0.0091 2.3100 20.8439 1.0200 10.2075 1.5886 0.5687 0.8650 51.6512 0.2156 'International Tables Vol C 4.2.6.8 and 6.1.1.4'
H 0.0000 0.0000 0.4930 10.5109 0.3229 26.1257 0.1402 3.1424 0.0408 57.7998 0.0030 'International Tables Vol C 4.2.6.8 and 6.1.1.4'
N 0.0311 0.0180 12.2126 0.0057 3.1322 9.8933 2.0125 28.9975 1.1663 0.5826 -11.5290 'International Tables Vol C 4.2.6.8 and 6.1.1.4'
O 0.0492 0.0322 3.0485 13.2771 2.2868 5.7011 1.5463 0.3239 0.8670 32.9089 0.2508 'International Tables Vol C 4.2.6.8 and 6.1.1.4'
S 0.3331 0.5567 6.9053 1.4679 5.2034 22.2151 1.4379 0.2536 1.5863 56.1720 0.8669 'International Tables Vol C 4.2.6.8 and 6.1.1.4'

loop_
_geom_angle_atom_site_label_1
_geom_angle_atom_site_label_2
_geom_angle_atom_site_label_3
_geom_angle
_geom_angle_publ_flag
O2 S1 O27 109.41(9) yes
O2 S1 O28 103.08(10) yes
O27 S1 O28 120.16(11) yes
O2 S1 C29 104.91(9) yes
O27 S1 C29 108.18(10) yes
O28 S1 C29 110.01(10) yes
S1 O2 C3 121.31(13) yes
O2 C3 C4 104.46(17) yes
O2 C3 C9 109.87(16) yes
C4 C3 C9 112.21(17) yes
O2 C3 H31 110.8 no
C4 C3 H31 110.4 no
C9 C3 H31 109.0 no
C3 C4 C5 110.72(18) yes
C3 C4 H41 108.9 no
C5 C4 H41 106.4 no
C3 C4 H42 109.3 no
C5 C4 H42 111.8 no
H41 C4 H42 109.6 no
C4 C5 C6 112.43(19) yes
C4 C5 H51 108.7 no
C6 C5 H51 110.2 no
C4 C5 H52 107.3 no
C6 C5 H52 108.2 no
H51 C5 H52 110.0 no
C5 C6 O7 108.03(17) yes
C5 C6 C8 111.74(17) yes
O7 C6 C8 110.37(17) yes
C5 C6 H61 110.6 no
O7 C6 H61 107.6 no
C8 C6 H61 108.4 no
C6 O7 H71 104.2 no
C6 C8 C9 110.19(17) yes
C6 C8 N11 109.24(16) yes
C9 C8 N11 112.85(17) yes
C6 C8 H81 109.0 no
C9 C8 H81 105.4 no
N11 C8 H81 110.0 no
C8 C9 C3 111.37(17) yes
C8 C9 O10 113.34(16) yes
C3 C9 O10 107.86(17) yes
C8 C9 H91 109.4 no
C3 C9 H91 107.6 no
O10 C9 H91 107.1 no
C9 O10 H101 110.1 no
C8 N11 C12 111.24(16) yes
C8 N11 C19 113.28(16) yes
C12 N11 C19 110.93(16) yes
N11 C12 C13 115.14(17) yes
N11 C12 H121 108.2 no
C13 C12 H121 106.4 no
N11 C12 H122 108.4 no
C13 C12 H122 108.1 no
H121 C12 H122 110.5 no
C12 C13 C14 122.08(19) yes
C12 C13 C18 119.6(2) yes
C14 C13 C18 118.2(2) yes
C13 C14 C15 120.7(2) yes
C13 C14 H141 119.5 no
C15 C14 H141 119.8 no
C14 C15 C16 120.4(2) yes
C14 C15 H151 119.4 no
C16 C15 H151 120.2 no
C15 C16 C17 119.5(2) yes
C15 C16 H161 120.5 no
C17 C16 H161 120.0 no
C16 C17 C18 119.5(2) yes
C16 C17 H171 120.7 no
C18 C17 H171 119.8 no
C13 C18 C17 121.7(2) yes
C13 C18 H181 120.2 no
C17 C18 H181 118.1 no
N11 C19 C20 108.69(17) yes
N11 C19 C26 113.12(17) yes
C20 C19 C26 113.91(18) yes
N11 C19 H191 104.7 no
C20 C19 H191 108.8 no
C26 C19 H191 107.1 no
C19 C20 C21 124.2(2) yes
C19 C20 C25 117.8(2) yes
C21 C20 C25 118.0(2) yes
C20 C21 C22 121.0(2) yes
C20 C21 H211 119.9 no
C22 C21 H211 119.1 no
C21 C22 C23 120.3(2) yes
C21 C22 H221 119.7 no
C23 C22 H221 119.9 no
C22 C23 C24 119.7(2) yes
C22 C23 H231 118.9 no
C24 C23 H231 121.4 no
C23 C24 C25 119.7(2) yes
C23 C24 H241 120.0 no
C25 C24 H241 120.3 no
C20 C25 C24 121.2(2) yes
C20 C25 H251 118.7 no
C24 C25 H251 120.2 no
C19 C26 H261 112.3 no
C19 C26 H262 110.8 no
H261 C26 H262 106.0 no
C19 C26 H263 111.2 no
H261 C26 H263 109.3 no
H262 C26 H263 106.8 no
S1 C29 C30 119.42(17) yes
S1 C29 C35 119.33(17) yes
C30 C29 C35 121.3(2) yes
C29 C30 C31 118.5(2) yes
C29 C30 H301 120.4 no
C31 C30 H301 121.1 no
C30 C31 C32 121.5(2) yes
C30 C31 H311 118.9 no
C32 C31 H311 119.6 no
C31 C32 C33 121.0(2) yes
C31 C32 C34 118.6(2) yes
C33 C32 C34 120.4(2) yes
C32 C33 H331 109.9 no
C32 C33 H332 109.4 no
H331 C33 H332 110.7 no
C32 C33 H333 108.8 no
H331 C33 H333 110.5 no
H332 C33 H333 107.5 no
C32 C34 C35 121.1(2) yes
C32 C34 H341 119.2 no
C35 C34 H341 119.7 no
C34 C35 C29 119.1(2) yes
C34 C35 H351 120.1 no
C29 C35 H351 120.8 no

loop_
_geom_bond_atom_site_label_1
_geom_bond_atom_site_label_2
_geom_bond_distance
_geom_bond_publ_flag
S1 O2 1.5761(14) yes
S1 O27 1.4262(17) yes
S1 O28 1.4196(18) yes
S1 C29 1.762(2) yes
O2 C3 1.478(3) yes
C3 C4 1.513(3) yes
C3 C9 1.533(3) yes
C3 H31 0.996 no
C4 C5 1.531(3) yes
C4 H41 0.969 no
C4 H42 0.977 no
C5 C6 1.521(3) yes
C5 H51 0.975 no
C5 H52 0.971 no
C6 O7 1.443(3) yes
C6 C8 1.541(3) yes
C6 H61 0.996 no
O7 H71 0.834 no
C8 C9 1.539(3) yes
C8 N11 1.480(3) yes
C8 H81 0.994 no
C9 O10 1.429(2) yes
C9 H91 0.963 no
O10 H101 0.824 no
N11 C12 1.477(3) yes
N11 C19 1.500(3) yes
C12 C13 1.514(3) yes
C12 H121 0.972 no
C12 H122 0.970 no
C13 C14 1.388(3) yes
C13 C18 1.388(3) yes
C14 C15 1.393(3) yes
C14 H141 0.931 no
C15 C16 1.382(4) yes
C15 H151 0.961 no
C16 C17 1.391(4) yes
C16 H161 0.936 no
C17 C18 1.388(3) yes
C17 H171 0.952 no
C18 H181 0.933 no
C19 C20 1.525(3) yes
C19 C26 1.531(3) yes
C19 H191 1.000 no
C20 C21 1.385(3) yes
C20 C25 1.398(3) yes
C21 C22 1.390(3) yes
C21 H211 0.942 no
C22 C23 1.378(4) yes
C22 H221 0.945 no
C23 C24 1.388(4) yes
C23 H231 0.946 no
C24 C25 1.388(3) yes
C24 H241 0.957 no
C25 H251 0.930 no
C26 H261 0.969 no
C26 H262 0.977 no
C26 H263 0.977 no
C29 C30 1.392(3) yes
C29 C35 1.379(3) yes
C30 C31 1.380(3) yes
C30 H301 0.948 no
C31 C32 1.396(3) yes
C31 H311 0.940 no
C32 C33 1.506(3) yes
C32 C34 1.381(3) yes
C33 H331 0.940 no
C33 H332 0.981 no
C33 H333 0.955 no
C34 C35 1.389(3) yes
C34 H341 0.937 no
C35 H351 0.933 no

loop_
_geom_hbond_atom_site_label_D
_geom_hbond_atom_site_label_H
_geom_hbond_atom_site_label_A
_geom_hbond_site_symmetry_A
_geom_hbond_angle_DHA
_geom_hbond_distance_DH
_geom_hbond_distance_HA
_geom_hbond_distance_DA
_geom_hbond_publ_flag
C9 H91 O27 . 126.85(6) 0.963 2.433 3.107(3) yes
C17 H171 O27 3_656 137.37(7) 0.952 2.561 3.325(3) yes
C19 H191 O10 . 125.50(6) 1.000 2.581 3.266(3) yes
O7 H71 C14 . 162.69(7) 0.834 2.463 3.269(3) yes
O10 H101 O7 . 143.25(6) 0.824 2.090 2.794(3) yes
